data_4303684
loop_
_publ_author_name
'Margaret-Jane Crawford'
'Arkady Ellern'
'Konstantin Karaghiosoff'
'Peter Mayer'

_publ_contact_author_address
;
Department Chemie
Ludwig-Maximilians Universit\"at
Butenandtstra\&se 5-13 (Haus D)
D-81377 M\"unchen
Bundesrepublik Deutschland
;
_publ_contact_author_email mjc@cup.uni-muenchen.de
_publ_contact_author_fax +49-89-2180-77492
_publ_contact_author_name 'M.-J. Crawford'
_publ_contact_author_phone +49-89-2180-77491
_publ_section_title
;
Nitrate and Perchlorate Complexes of Uranium(IV)
;
_journal_name_full 'Inorganic Chemistry'
_journal_page_first 10877
_journal_page_last 10879
_journal_paper_doi 10.1021/ic901386y
_journal_volume 48
_journal_year 2009
_chemical_formula_sum 'C10 H15 Cl4 N5 O16 U'
_chemical_formula_weight 841.10
_chemical_name_systematic
; 
 ? 
;
_space_group_IT_number 104
_symmetry_cell_setting tetragonal
_symmetry_space_group_name_Hall 'P 4 -2n'
_symmetry_space_group_name_H-M 'P 4 n c'
_atom_sites_solution_hydrogens geom
_atom_sites_solution_primary direct
_atom_sites_solution_secondary difmap
_audit_creation_method SHELXL-97
_cell_angle_alpha 90.00
_cell_angle_beta 90.00
_cell_angle_gamma 90.00
_cell_formula_units_Z 2
_cell_length_a 10.65500(10)
_cell_length_b 10.65500(10)
_cell_length_c 11.1445(2)
_cell_measurement_reflns_used 20186
_cell_measurement_temperature 200
_cell_measurement_theta_max 29.9988
_cell_measurement_theta_min 3.6534
_cell_volume 1265.22(3)
_computing_cell_refinement 'Bruker FRAMBO'
_computing_data_collection 'Bruker FRAMBO'
_computing_data_reduction 'Bruker SAINT'
_computing_molecular_graphics 'Bruker SHELXTL'
_computing_publication_material 'Bruker SHELXTL'
_computing_structure_refinement 'SHELXL-97 (Sheldrick, 2008)'
_computing_structure_solution 'SHELXS-97 (Sheldrick, 2008)'
_diffrn_ambient_temperature 200(2)
_diffrn_detector_area_resol_mean 15.9809
_diffrn_measured_fraction_theta_full 0.998
_diffrn_measured_fraction_theta_max 0.998
_diffrn_measurement_device 'CCD camera on \k-goniostat'
_diffrn_measurement_device_type 'Oxford XCalibur'
_diffrn_measurement_method 'phi and omega scans'
_diffrn_radiation_monochromator graphite
_diffrn_radiation_source 'fine-focus sealed tube'
_diffrn_radiation_type MoK\a
_diffrn_radiation_wavelength 0.71073
_diffrn_reflns_av_R_equivalents 0.0302
_diffrn_reflns_av_sigmaI/netI 0.0117
_diffrn_reflns_limit_h_max 15
_diffrn_reflns_limit_h_min -15
_diffrn_reflns_limit_k_max 15
_diffrn_reflns_limit_k_min -15
_diffrn_reflns_limit_l_max 15
_diffrn_reflns_limit_l_min -15
_diffrn_reflns_number 33325
_diffrn_reflns_theta_full 30.17
_diffrn_reflns_theta_max 30.17
_diffrn_reflns_theta_min 3.66
_exptl_absorpt_coefficient_mu 6.916
_exptl_absorpt_correction_T_max 1.00000
_exptl_absorpt_correction_T_min 0.77762
_exptl_absorpt_correction_type multi-scan
_exptl_absorpt_process_details
;
CrysAlis RED, Oxford Diffraction Ltd.,
Version 1.171.32.5 (release 08-05-2007 CrysAlis171 .NET)
(compiled May 8 2007,13:10:02)
Empirical absorption correction using spherical harmonics,
implemented in SCALE3 ABSPACK scaling algorithm.
;
_exptl_crystal_colour 'pale green'
_exptl_crystal_density_diffrn 2.208
_exptl_crystal_density_method 'not measured'
_exptl_crystal_description block
_exptl_crystal_F_000 796
_exptl_crystal_size_max 0.15
_exptl_crystal_size_mid 0.15
_exptl_crystal_size_min 0.10
_refine_diff_density_max 1.516
_refine_diff_density_min -0.623
_refine_diff_density_rms 0.097
_refine_ls_abs_structure_details 'Flack H D (1983), Acta Cryst. A39, 876-881'
_refine_ls_abs_structure_Flack -0.038(8)
_refine_ls_extinction_method none
_refine_ls_goodness_of_fit_ref 1.185
_refine_ls_hydrogen_treatment constr
_refine_ls_matrix_type full
_refine_ls_number_parameters 86
_refine_ls_number_reflns 1868
_refine_ls_number_restraints 1
_refine_ls_restrained_S_all 1.185
_refine_ls_R_factor_all 0.0265
_refine_ls_R_factor_gt 0.0156
_refine_ls_shift/su_max 0.000
_refine_ls_shift/su_mean 0.000
_refine_ls_structure_factor_coef Fsqd
_refine_ls_weighting_details 'calc w=1/[\s^2^(Fo^2^)+(0.0157P)^2^+1.7115P] where P=(Fo^2^+2Fc^2^)/3'
_refine_ls_weighting_scheme calc
_refine_ls_wR_factor_gt 0.0356
_refine_ls_wR_factor_ref 0.0429
_reflns_number_gt 1483
_reflns_number_total 1868
_reflns_threshold_expression >2sigma(I)
_cod_data_source_file ic901386y_si_001_4.cif
_cod_data_source_block dx079
_cod_depositor_comments
;
The following automatic conversions were performed:
'_symmetry_cell_setting' value 'Tetragonal' changed to 'tetragonal'
according to '/home/saulius/struct/CIF-dictionaries/cif_core.dic'
dictionary named 'cif_core.dic' version 2.4.1 from 2010-06-29.

Automatic conversion script
Id: cif_fix_enum 1527 2010-12-29 10:47:43Z saulius 
;
_cod_database_code 4303684

loop_
_symmetry_equiv_pos_as_xyz
'x, y, z'
'-x, -y, z'
'-y, x, z'
'y, -x, z'
'x+1/2, -y+1/2, z+1/2'
'-x+1/2, y+1/2, z+1/2'
'-y+1/2, -x+1/2, z+1/2'
'y+1/2, x+1/2, z+1/2'

loop_
_atom_site_label
_atom_site_type_symbol
_atom_site_fract_x
_atom_site_fract_y
_atom_site_fract_z
_atom_site_U_iso_or_equiv
_atom_site_adp_type
_atom_site_occupancy
_atom_site_symmetry_multiplicity
_atom_site_calc_flag
_atom_site_refinement_flags
_atom_site_disorder_assembly
_atom_site_disorder_group
U1 U 0.0000 1.0000 0.64553(5) 0.01972(5) Uani 1 4 d S . .
Cl3 Cl 0.16095(9) 0.69615(8) 0.57651(10) 0.03857(19) Uani 1 1 d . . .
O4 O 0.0921(2) 0.8176(2) 0.5689(3) 0.0322(5) Uani 1 1 d . . .
O1 O 0.2799(4) 0.7217(4) 0.6220(6) 0.098(2) Uani 1 1 d . . .
O2 O 0.0877(5) 0.6141(3) 0.6454(5) 0.1025(19) Uani 1 1 d . . .
O3 O 0.1723(3) 0.6505(3) 0.4591(3) 0.0542(9) Uani 1 1 d . . .
N3 N -0.0600(3) 0.8256(3) 0.7826(3) 0.0319(7) Uani 1 1 d . . .
N4 N 0.0000 1.0000 0.4109(6) 0.0302(12) Uani 1 4 d S . .
C3 C 0.0000 1.0000 0.3089(6) 0.0282(13) Uani 1 4 d S . .
C6 C -0.0943(4) 0.7346(4) 0.8215(3) 0.0321(8) Uani 1 1 d . . .
C7 C 0.0000 1.0000 0.1773(7) 0.043(2) Uani 1 4 d S . .
C8 C -0.1388(5) 0.6144(4) 0.8681(4) 0.0437(11) Uani 1 1 d . . .
H8A H -0.1159 0.5485 0.8136 0.052 Uiso 1 1 calc R . .
H8B H -0.2285 0.6169 0.8763 0.052 Uiso 1 1 calc R . .
H8C H -0.1014 0.5990 0.9451 0.052 Uiso 1 1 calc R . .

loop_
_atom_site_aniso_label
_atom_site_aniso_U_11
_atom_site_aniso_U_22
_atom_site_aniso_U_33
_atom_site_aniso_U_23
_atom_site_aniso_U_13
_atom_site_aniso_U_12
U1 0.01676(6) 0.01676(6) 0.02566(9) 0.000 0.000 0.000
Cl3 0.0406(5) 0.0291(4) 0.0461(5) -0.0069(4) -0.0006(5) 0.0120(3)
O4 0.0320(13) 0.0242(11) 0.0406(14) -0.0010(13) 0.0021(13) 0.0081(10)
O1 0.069(2) 0.094(3) 0.129(6) -0.063(3) -0.056(3) 0.055(2)
O2 0.158(5) 0.0376(17) 0.111(3) 0.029(3) 0.077(4) 0.031(2)
O3 0.057(2) 0.051(2) 0.0549(19) -0.0235(17) 0.0068(18) 0.0087(17)
N3 0.0249(15) 0.0298(16) 0.0411(17) 0.0026(15) 0.0017(14) 0.0002(13)
N4 0.0295(17) 0.0295(17) 0.032(3) 0.000 0.000 0.000
C3 0.0252(19) 0.0252(19) 0.034(4) 0.000 0.000 0.000
C6 0.0280(19) 0.032(2) 0.0357(19) 0.0043(15) 0.0040(14) 0.0001(15)
C7 0.049(3) 0.049(3) 0.032(4) 0.000 0.000 0.000
C8 0.041(2) 0.032(2) 0.058(3) 0.010(2) 0.006(2) -0.0047(18)

loop_
_atom_type_symbol
_atom_type_description
_atom_type_scat_dispersion_real
_atom_type_scat_dispersion_imag
_atom_type_scat_source
C C 0.0033 0.0016 'International Tables Vol C Tables 4.2.6.8 and 6.1.1.4'
H H 0.0000 0.0000 'International Tables Vol C Tables 4.2.6.8 and 6.1.1.4'
O O 0.0106 0.0060 'International Tables Vol C Tables 4.2.6.8 and 6.1.1.4'
Cl Cl 0.1484 0.1585 'International Tables Vol C Tables 4.2.6.8 and 6.1.1.4'
U U -9.6767 9.6646 'International Tables Vol C Tables 4.2.6.8 and 6.1.1.4'
N N 0.0061 0.0033 'International Tables Vol C Tables 4.2.6.8 and 6.1.1.4'

loop_
_geom_angle_atom_site_label_1
_geom_angle_atom_site_label_2
_geom_angle_atom_site_label_3
_geom_angle
_geom_angle_site_symmetry_1
_geom_angle_site_symmetry_3
_geom_angle_publ_flag
O4 U1 O4 137.19(15) 4_465 3_665 ?
O4 U1 O4 82.34(5) 4_465 . ?
O4 U1 O4 82.34(5) 3_665 . ?
O4 U1 O4 82.34(5) 4_465 2_575 ?
O4 U1 O4 82.34(5) 3_665 2_575 ?
O4 U1 O4 137.19(15) . 2_575 ?
O4 U1 N3 138.66(9) 4_465 2_575 ?
O4 U1 N3 72.37(12) 3_665 2_575 ?
O4 U1 N3 137.45(10) . 2_575 ?
O4 U1 N3 73.22(10) 2_575 2_575 ?
O4 U1 N3 137.45(10) 4_465 3_665 ?
O4 U1 N3 73.22(11) 3_665 3_665 ?
O4 U1 N3 72.37(12) . 3_665 ?
O4 U1 N3 138.66(9) 2_575 3_665 ?
N3 U1 N3 67.88(9) 2_575 3_665 ?
O4 U1 N3 72.37(12) 4_465 . ?
O4 U1 N3 138.66(9) 3_665 . ?
O4 U1 N3 73.22(10) . . ?
O4 U1 N3 137.45(10) 2_575 . ?
N3 U1 N3 104.30(17) 2_575 . ?
N3 U1 N3 67.88(9) 3_665 . ?
O4 U1 N3 73.22(11) 4_465 4_465 ?
O4 U1 N3 137.45(10) 3_665 4_465 ?
O4 U1 N3 138.66(9) . 4_465 ?
O4 U1 N3 72.37(12) 2_575 4_465 ?
N3 U1 N3 67.88(9) 2_575 4_465 ?
N3 U1 N3 104.30(17) 3_665 4_465 ?
N3 U1 N3 67.88(9) . 4_465 ?
O4 U1 N4 68.59(7) 4_465 . ?
O4 U1 N4 68.59(7) 3_665 . ?
O4 U1 N4 68.59(7) . . ?
O4 U1 N4 68.59(7) 2_575 . ?
N3 U1 N4 127.85(8) 2_575 . ?
N3 U1 N4 127.85(8) 3_665 . ?
N3 U1 N4 127.85(8) . . ?
N3 U1 N4 127.85(8) 4_465 . ?
O1 Cl3 O2 115.5(4) . . ?
O1 Cl3 O3 109.2(3) . . ?
O2 Cl3 O3 110.1(3) . . ?
O1 Cl3 O4 107.4(2) . . ?
O2 Cl3 O4 107.4(2) . . ?
O3 Cl3 O4 106.9(2) . . ?
Cl3 O4 U1 155.2(2) . . ?
C6 N3 U1 164.8(3) . . ?
C3 N4 U1 180.000(2) . . ?
N4 C3 C7 180.000(3) . . ?
N3 C6 C8 178.1(4) . . ?
C6 C8 H8A 109.5 . . ?
C6 C8 H8B 109.5 . . ?
H8A C8 H8B 109.5 . . ?
C6 C8 H8C 109.5 . . ?
H8A C8 H8C 109.5 . . ?
H8B C8 H8C 109.5 . . ?

loop_
_geom_bond_atom_site_label_1
_geom_bond_atom_site_label_2
_geom_bond_distance
_geom_bond_site_symmetry_2
_geom_bond_publ_flag
U1 O4 2.339(2) 4_465 ?
U1 O4 2.339(2) 3_665 ?
U1 O4 2.339(2) . ?
U1 O4 2.339(2) 2_575 ?
U1 N3 2.489(3) 2_575 ?
U1 N3 2.489(3) 3_665 ?
U1 N3 2.489(3) . ?
U1 N3 2.489(3) 4_465 ?
U1 N4 2.615(6) . ?
Cl3 O1 1.392(4) . ?
Cl3 O2 1.401(4) . ?
Cl3 O3 1.401(3) . ?
Cl3 O4 1.489(2) . ?
N3 C6 1.123(5) . ?
N4 C3 1.137(10) . ?
C3 C7 1.467(10) . ?
C6 C8 1.461(6) . ?
C8 H8A 0.9600 . ?
C8 H8B 0.9600 . ?
C8 H8C 0.9600 . ?
